data_1536565
loop_
_publ_author_name
'Khidirov, I.'
'Kurbonov, I.I.'
'Mukhtarova, N.N.'

_publ_section_title
;
 Crystal structure of a new phase in a Ti-N-H system
;
_journal_name_full Kristallografiya
_journal_page_first 450
_journal_page_last 456
_journal_volume 41
_journal_year 1996
_chemical_formula_sum 'H0.42 N0.8 Ti2'
_chemical_name_systematic 'Ti2 N0.8 H0.42'
_space_group_IT_number 12
_symmetry_space_group_name_Hall '-C 2y'
_symmetry_space_group_name_H-M 'C 1 2/m 1'
_cell_angle_alpha 90
_cell_angle_beta 89.82
_cell_angle_gamma 90
_cell_formula_units_Z 2
_cell_length_a 5.163
_cell_length_b 3.012
_cell_length_c 4.828
_cell_volume 75.080
_citation_journal_id_ASTM KRISAJ
_cod_data_source_file Khidirov_KRISAJ_1996_1540.cif
_cod_data_source_block H0.42N0.8Ti2
_cod_original_cell_volume 75.07965
_cod_database_code 1536565

loop_
_symmetry_equiv_pos_as_xyz
x,y,z
-x,y,-z
-x,-y,-z
x,-y,z
x+1/2,y+1/2,z
-x+1/2,y+1/2,-z
-x+1/2,-y+1/2,-z
x+1/2,-y+1/2,z

loop_
_atom_site_label
_atom_site_type_symbol
_atom_site_fract_x
_atom_site_fract_y
_atom_site_fract_z
_atom_site_occupancy
_atom_site_U_iso_or_equiv
N1 N 0 0 0 0.769 0.0
H1 H 0.33 0 0.658 0.21 0.0
Ti1 Ti 0.33 0 0.2379 1 0.0
N2 N 0 0 0.5 0.031 0.0
